data_7212107
loop_
_publ_author_name
'Zheng, Lei'
'Xu, Yan'
'Zhang, Xiaoliang'
'Zhang, Zhibin'
'Zhu, Dunru'
'Chen, Su'
'Elangovan, S. P.'

_publ_section_title
;
 (C2H8N)9[Eu5(SO4)12]&#x00B7;2H2O: the first europium sulfate
 open-framework containing two kinds of intersecting extra-large
 20-membered ring channels
;
_journal_issue 3
_journal_name_full CrystEngComm
_journal_page_first 694
_journal_paper_doi 10.1039/b919703f
_journal_volume 12
_journal_year 2010
_chemical_formula_moiety '(C2 N H8)9 Eu5 (SO4)12] (H2O)2'
_chemical_formula_sum 'C18 H76 Eu5 N9 O50 S12'
_chemical_formula_weight 2363.40
_chemical_name_systematic
;
?
;
_space_group_IT_number 15
_symmetry_cell_setting monoclinic
_symmetry_space_group_name_Hall '-C 2yc'
_symmetry_space_group_name_H-M 'C 1 2/c 1'
_atom_sites_solution_hydrogens geom
_atom_sites_solution_primary direct
_atom_sites_solution_secondary difmap
_audit_creation_method SHELXL-97
_cell_angle_alpha 90.00
_cell_angle_beta 114.9780(10)
_cell_angle_gamma 90.00
_cell_formula_units_Z 4
_cell_length_a 20.5650(18)
_cell_length_b 35.458(3)
_cell_length_c 10.1333(9)
_cell_measurement_reflns_used 65
_cell_measurement_temperature 293(2)
_cell_measurement_theta_max 23.50
_cell_measurement_theta_min 2.31
_cell_volume 6698.0(10)
_computing_cell_refinement 'SAINT (Bruker, 2005)'
_computing_data_collection 'APEX2 (Bruker, 2005)'
_computing_data_reduction SAINT
_computing_molecular_graphics SHELXTL
_computing_publication_material SHELXTL
_computing_structure_refinement 'SHELXL-97 (Sheldrick, 1997)'
_computing_structure_solution 'SHELXS-97 (Sheldrick, 1990)'
_diffrn_ambient_temperature 293(2)
_diffrn_measured_fraction_theta_full 0.976
_diffrn_measured_fraction_theta_max 0.976
_diffrn_measurement_device_type 'Bruker Apex2 CCD'
_diffrn_measurement_method '\w scans'
_diffrn_radiation_monochromator graphite
_diffrn_radiation_source 'fine-focus sealed tube'
_diffrn_radiation_type MoK\a
_diffrn_radiation_wavelength 0.71073
_diffrn_reflns_av_R_equivalents 0.0284
_diffrn_reflns_av_sigmaI/netI 0.0429
_diffrn_reflns_limit_h_max 25
_diffrn_reflns_limit_h_min -21
_diffrn_reflns_limit_k_max 43
_diffrn_reflns_limit_k_min -30
_diffrn_reflns_limit_l_max 11
_diffrn_reflns_limit_l_min -12
_diffrn_reflns_number 14002
_diffrn_reflns_theta_full 26.00
_diffrn_reflns_theta_max 26.00
_diffrn_reflns_theta_min 2.04
_exptl_absorpt_coefficient_mu 5.102
_exptl_absorpt_correction_T_max 0.5796
_exptl_absorpt_correction_T_min 0.5568
_exptl_absorpt_correction_type multi-scan
_exptl_absorpt_process_details '(SADABS; Sheldrick, 2003)'
_exptl_crystal_colour Colorless
_exptl_crystal_density_diffrn 2.344
_exptl_crystal_density_method 'not measured'
_exptl_crystal_description Block
_exptl_crystal_F_000 4616
_exptl_crystal_size_max 0.13
_exptl_crystal_size_mid 0.13
_exptl_crystal_size_min 0.12
_refine_diff_density_max 2.993
_refine_diff_density_min -2.495
_refine_diff_density_rms 0.199
_refine_ls_extinction_method none
_refine_ls_goodness_of_fit_ref 1.153
_refine_ls_hydrogen_treatment 'riding model'
_refine_ls_matrix_type full
_refine_ls_number_parameters 431
_refine_ls_number_reflns 6447
_refine_ls_number_restraints 0
_refine_ls_restrained_S_all 1.153
_refine_ls_R_factor_all 0.0588
_refine_ls_R_factor_gt 0.0489
_refine_ls_shift/su_max 0.001
_refine_ls_shift/su_mean 0.000
_refine_ls_structure_factor_coef Fsqd
_refine_ls_weighting_details 'calc w=1/[\s^2^(Fo^2^)+(0.0913P)^2^+40.7210P] where P=(Fo^2^+2Fc^2^)/3'
_refine_ls_weighting_scheme calc
_refine_ls_wR_factor_gt 0.1481
_refine_ls_wR_factor_ref 0.1536
_reflns_number_gt 5572
_reflns_number_total 6447
_reflns_threshold_expression >2sigma(I)
_cod_data_source_file b919703f.txt
_cod_data_source_block zxl3
_cod_depositor_comments
;
The following automatic conversions were performed:

'_symmetry_cell_setting' value 'Monoclinic' changed to 'monoclinic'
according to /home/saulius/struct/CIF-dictionaries/cif_core.dic
dictionary named 'cif_core.dic' version 2.4.2 from 2011-04-26.

Automatic conversion script
Id: cif_fix_values 1891 2012-01-12 08:04:46Z andrius 

The following automatic conversions were performed:

'_exptl_absorpt_correction_type' value 'Multi-scans' was replaced
with the value 'multi-scan' as specified in the replacement file
'src/cod-tools/trunk/data/replacement-values/replacement_values.lst'.

Automatic conversion script
Id: cif_fix_values 5376 2017-05-30 11:51:03Z andrius 
;
_cod_original_sg_symbol_H-M C2/c
_cod_database_code 7212107

loop_
_symmetry_equiv_pos_as_xyz
'x, y, z'
'-x, y, -z+1/2'
'x+1/2, y+1/2, z'
'-x+1/2, y+1/2, -z+1/2'
'-x, -y, -z'
'x, -y, z-1/2'
'-x+1/2, -y+1/2, -z'
'x+1/2, -y+1/2, z-1/2'

loop_
_atom_site_label
_atom_site_type_symbol
_atom_site_fract_x
_atom_site_fract_y
_atom_site_fract_z
_atom_site_U_iso_or_equiv
_atom_site_adp_type
_atom_site_occupancy
_atom_site_symmetry_multiplicity
_atom_site_calc_flag
_atom_site_refinement_flags
Eu1 Eu 0.0000 0.220318(17) 0.2500 0.01794(17) Uani 1 2 d S
Eu2 Eu 0.24218(2) 0.192395(11) 0.49088(5) 0.01631(15) Uani 1 1 d .
Eu3 Eu 0.36345(2) 0.031173(13) 0.52139(5) 0.02224(16) Uani 1 1 d .
S1 S 0.13253(10) 0.26800(6) 0.5547(2) 0.0172(4) Uani 1 1 d .
S2 S 0.29234(11) 0.11049(6) 0.4836(2) 0.0213(5) Uani 1 1 d .
S3 S 0.15589(10) 0.25279(6) 0.1800(2) 0.0165(4) Uani 1 1 d .
S4 S 0.44193(11) 0.03548(6) 0.8610(2) 0.0202(5) Uani 1 1 d .
S5 S 0.09422(12) 0.15771(6) 0.4609(3) 0.0247(5) Uani 1 1 d .
S6 S 0.24758(14) -0.02691(7) 0.6286(3) 0.0307(6) Uani 1 1 d .
O20 O 0.0799(5) 0.1177(2) 0.4366(10) 0.051(2) Uani 1 1 d .
O21 O 0.2301(6) -0.0658(3) 0.6004(11) 0.067(3) Uani 1 1 d .
O22 O 0.2911(5) -0.0210(3) 0.7812(9) 0.051(2) Uani 1 1 d .
O23 O 0.2876(4) -0.0134(2) 0.5460(8) 0.0365(17) Uani 1 1 d .
O24 O 0.1818(5) -0.0052(3) 0.5846(13) 0.075(3) Uani 1 1 d .
N1 N 0.5000 -0.0658(3) 0.7500 0.030(3) Uani 1 2 d S
H1D H 0.4912 -0.0508 0.6726 0.036 Uiso 1 1 d R
N2 N 0.2305(5) 0.3075(2) -0.0654(9) 0.0289(19) Uani 1 1 d .
H2D H 0.2482 0.3005 -0.1290 0.035 Uiso 1 1 calc R
H2E H 0.2048 0.2880 -0.0555 0.035 Uiso 1 1 calc R
N3 N 0.1121(11) 0.0938(6) 0.1866(17) 0.123(8) Uani 1 1 d .
H3D H 0.1071 0.1106 0.2480 0.148 Uiso 1 1 calc R
H3E H 0.1595 0.0916 0.2119 0.148 Uiso 1 1 calc R
N4 N -0.0041(11) 0.2433(7) 0.676(2) 0.055(6) Uani 0.50 1 d P
H4D H -0.0460 0.2428 0.5958 0.066 Uiso 0.50 1 d PR
H4E H 0.0312 0.2428 0.6457 0.066 Uiso 0.50 1 d PR
N5 N 0.2039(16) -0.0671(6) 0.210(3) 0.173(13) Uani 1 1 d .
H5D H 0.1956 -0.0767 0.1224 0.207 Uiso 1 1 calc R
H5E H 0.2217 -0.0437 0.2153 0.207 Uiso 1 1 calc R
N6 N 0.5000 0.1301(5) 0.7500 0.105(8) Uani 1 2 d S
H6B H 0.4635 0.1151 0.6941 0.126 Uiso 1 1 d R
C1 C 0.5642(8) -0.0876(5) 0.7788(19) 0.072(5) Uani 1 1 d .
H1A H 0.6035 -0.0708 0.7952 0.109 Uiso 1 1 calc R
H1B H 0.5564 -0.1034 0.6966 0.109 Uiso 1 1 calc R
H1C H 0.5752 -0.1029 0.8636 0.109 Uiso 1 1 calc R
C2 C 0.1827(7) 0.3398(4) -0.1252(14) 0.055(4) Uani 1 1 d .
H2A H 0.1449 0.3330 -0.2174 0.082 Uiso 1 1 calc R
H2B H 0.2095 0.3605 -0.1382 0.082 Uiso 1 1 calc R
H2C H 0.1624 0.3470 -0.0593 0.082 Uiso 1 1 calc R
C3 C 0.2913(7) 0.3152(3) 0.0782(14) 0.053(4) Uani 1 1 d .
H3A H 0.3203 0.2930 0.1118 0.079 Uiso 1 1 calc R
H3B H 0.2729 0.3223 0.1473 0.079 Uiso 1 1 calc R
H3C H 0.3200 0.3354 0.0680 0.079 Uiso 1 1 calc R
C4 C 0.0821(11) 0.1100(7) 0.049(3) 0.128(9) Uani 1 1 d .
H4A H 0.1041 0.1340 0.0513 0.192 Uiso 1 1 calc R
H4B H 0.0315 0.1133 0.0184 0.192 Uiso 1 1 calc R
H4C H 0.0899 0.0937 -0.0192 0.192 Uiso 1 1 calc R
C5 C 0.0888(13) 0.0588(7) 0.216(3) 0.127(10) Uani 1 1 d .
H5A H 0.1154 0.0528 0.3172 0.191 Uiso 1 1 calc R
H5B H 0.0966 0.0396 0.1575 0.191 Uiso 1 1 calc R
H5C H 0.0386 0.0602 0.1937 0.191 Uiso 1 1 calc R
C6 C 0.0000 0.2120(8) 0.7500 0.081(7) Uani 1 2 d S
H6A H -0.0027 0.1902 0.6915 0.122 Uiso 0.50 1 d PR
H6C H 0.0445 0.2116 0.8358 0.122 Uiso 0.50 1 d PR
H6D H -0.0393 0.2116 0.7776 0.122 Uiso 0.50 1 d PR
C7 C 0.0000 0.2800(6) 0.7500 0.057(5) Uani 1 2 d S
H7A H -0.0030 0.3004 0.6855 0.085 Uiso 0.50 1 d PR
H7B H -0.0393 0.2816 0.7773 0.085 Uiso 0.50 1 d PR
H7C H 0.0445 0.2816 0.8356 0.085 Uiso 0.50 1 d PR
C8 C 0.4764(10) 0.1521(5) 0.843(3) 0.100(7) Uani 1 1 d .
H8A H 0.4625 0.1354 0.9014 0.150 Uiso 1 1 calc R
H8B H 0.4362 0.1675 0.7842 0.150 Uiso 1 1 calc R
H8C H 0.5150 0.1680 0.9060 0.150 Uiso 1 1 calc R
C9 C 0.1320(11) -0.0646(6) 0.224(2) 0.118(9) Uani 1 1 d .
H9A H 0.0987 -0.0496 0.1458 0.177 Uiso 1 1 calc R
H9B H 0.1399 -0.0531 0.3154 0.177 Uiso 1 1 calc R
H9C H 0.1127 -0.0894 0.2196 0.177 Uiso 1 1 calc R
C10 C 0.2545(8) -0.0891(5) 0.3159(18) 0.066(4) Uani 1 1 d .
H10A H 0.2975 -0.0897 0.3005 0.099 Uiso 1 1 calc R
H10B H 0.2363 -0.1142 0.3106 0.099 Uiso 1 1 calc R
H10C H 0.2651 -0.0786 0.4101 0.099 Uiso 1 1 calc R
O1 O 0.0336(4) 0.1788(2) 0.4658(8) 0.0345(17) Uani 1 1 d .
O2 O 0.2017(3) 0.21887(16) 0.2527(7) 0.0184(13) Uani 1 1 d .
O3 O 0.1850(3) 0.24742(16) 0.5122(7) 0.0201(13) Uani 1 1 d .
O4 O 0.1512(3) 0.30778(16) 0.5533(7) 0.0229(14) Uani 1 1 d .
O5 O 0.3993(4) 0.06487(18) 0.7572(7) 0.0280(15) Uani 1 1 d .
O6 O 0.0593(3) 0.26133(19) 0.4429(7) 0.0274(15) Uani 1 1 d .
O7 O 0.1632(3) 0.1640(2) 0.5894(7) 0.0300(16) Uani 1 1 d .
O8 O 0.0833(3) 0.24678(18) 0.1699(7) 0.0258(15) Uani 1 1 d .
O9 O 0.1055(3) 0.17600(18) 0.3367(7) 0.0274(15) Uani 1 1 d .
O10 O 0.1874(3) 0.28703(18) 0.2657(7) 0.0250(15) Uani 1 1 d .
O11 O 0.1389(4) 0.2561(2) 0.6968(8) 0.0312(16) Uani 1 1 d .
O12 O 0.1526(3) 0.25672(19) 0.0353(7) 0.0256(15) Uani 1 1 d .
O13 O 0.5165(3) 0.0490(2) 0.9400(7) 0.0307(16) Uani 1 1 d .
O14 O 0.4147(4) 0.0269(2) 0.9697(7) 0.0301(16) Uani 1 1 d .
O15 O 0.2608(3) 0.07430(19) 0.4988(8) 0.0300(16) Uani 1 1 d .
O16 O 0.2409(4) 0.13220(18) 0.3584(7) 0.0298(16) Uani 1 1 d .
O17 O 0.3083(3) 0.13501(17) 0.6101(7) 0.0239(14) Uani 1 1 d .
O18 O 0.3580(3) 0.10007(18) 0.4693(8) 0.0309(16) Uani 1 1 d .
O19 O 0.4362(4) 0.00267(18) 0.7691(8) 0.0311(16) Uani 1 1 d .
O1W O 0.0329(6) -0.0086(4) 0.4026(13) 0.095(4) Uani 1 1 d .

loop_
_atom_site_aniso_label
_atom_site_aniso_U_11
_atom_site_aniso_U_22
_atom_site_aniso_U_33
_atom_site_aniso_U_23
_atom_site_aniso_U_13
_atom_site_aniso_U_12
Eu1 0.0117(3) 0.0220(3) 0.0181(3) 0.000 0.0044(2) 0.000
Eu2 0.0146(2) 0.0155(2) 0.0168(2) 0.00001(15) 0.00463(18) 0.00114(15)
Eu3 0.0191(2) 0.0209(3) 0.0243(3) -0.00363(17) 0.0069(2) 0.00301(16)
S1 0.0122(9) 0.0202(10) 0.0190(11) -0.0039(8) 0.0063(8) -0.0012(8)
S2 0.0199(10) 0.0160(10) 0.0241(12) 0.0003(8) 0.0055(9) 0.0036(8)
S3 0.0116(9) 0.0220(10) 0.0144(10) -0.0002(8) 0.0041(8) 0.0004(8)
S4 0.0169(10) 0.0257(11) 0.0173(11) 0.0041(8) 0.0066(9) -0.0013(8)
S5 0.0224(11) 0.0237(11) 0.0243(12) 0.0051(9) 0.0063(9) -0.0034(9)
S6 0.0345(13) 0.0328(13) 0.0260(13) -0.0024(10) 0.0141(11) -0.0070(10)
O20 0.055(5) 0.017(4) 0.070(6) 0.004(4) 0.014(5) -0.001(3)
O21 0.093(8) 0.052(6) 0.062(6) -0.022(5) 0.040(6) -0.041(5)
O22 0.062(6) 0.063(5) 0.028(4) 0.006(4) 0.020(4) -0.023(4)
O23 0.037(4) 0.045(4) 0.029(4) 0.004(3) 0.015(3) -0.006(3)
O24 0.047(6) 0.100(8) 0.087(8) 0.011(7) 0.036(6) 0.016(5)
N1 0.041(7) 0.027(6) 0.023(6) 0.000 0.015(5) 0.000
N2 0.037(5) 0.030(5) 0.023(4) -0.008(3) 0.016(4) -0.002(3)
N3 0.146(17) 0.150(16) 0.066(10) -0.052(11) 0.038(11) -0.101(14)
N4 0.026(10) 0.090(17) 0.034(11) -0.003(11) -0.002(9) 0.007(10)
N5 0.32(3) 0.127(16) 0.18(2) 0.094(16) 0.21(3) 0.11(2)
N6 0.097(17) 0.041(11) 0.17(3) 0.000 0.051(17) 0.000
C1 0.058(9) 0.076(10) 0.085(12) 0.015(9) 0.032(9) 0.028(8)
C2 0.053(8) 0.052(7) 0.038(7) -0.014(6) -0.001(6) 0.018(6)
C3 0.057(8) 0.041(6) 0.039(7) -0.011(5) 0.001(6) 0.008(6)
C4 0.082(14) 0.125(19) 0.16(2) -0.007(17) 0.030(15) 0.055(14)
C5 0.122(19) 0.14(2) 0.16(2) -0.084(18) 0.103(19) -0.046(16)
C6 0.060(14) 0.080(17) 0.09(2) 0.000 0.021(14) 0.000
C7 0.027(8) 0.101(16) 0.042(11) 0.000 0.014(8) 0.000
C8 0.068(11) 0.063(11) 0.15(2) -0.023(12) 0.028(12) -0.013(9)
C9 0.091(15) 0.118(17) 0.089(14) -0.036(13) -0.018(12) 0.041(13)
C10 0.068(10) 0.069(10) 0.077(11) -0.031(9) 0.046(9) -0.015(8)
O1 0.023(3) 0.047(4) 0.037(4) 0.005(3) 0.015(3) 0.004(3)
O2 0.015(3) 0.020(3) 0.022(3) 0.002(2) 0.010(3) 0.002(2)
O3 0.015(3) 0.023(3) 0.025(3) 0.002(2) 0.011(3) 0.004(2)
O4 0.022(3) 0.017(3) 0.034(4) -0.004(3) 0.016(3) 0.000(2)
O5 0.031(4) 0.028(3) 0.025(4) 0.000(3) 0.011(3) 0.010(3)
O6 0.014(3) 0.034(4) 0.028(4) -0.005(3) 0.002(3) -0.001(3)
O7 0.022(3) 0.044(4) 0.022(4) 0.007(3) 0.007(3) 0.002(3)
O8 0.009(3) 0.038(4) 0.026(4) 0.006(3) 0.003(3) 0.002(2)
O9 0.025(3) 0.025(3) 0.027(4) 0.006(3) 0.007(3) -0.001(3)
O10 0.022(3) 0.025(3) 0.021(3) 0.001(3) 0.003(3) 0.001(3)
O11 0.029(4) 0.039(4) 0.028(4) -0.005(3) 0.013(3) -0.002(3)
O12 0.024(3) 0.034(4) 0.015(3) 0.002(3) 0.005(3) -0.001(3)
O13 0.016(3) 0.039(4) 0.030(4) 0.004(3) 0.003(3) -0.010(3)
O14 0.031(4) 0.042(4) 0.022(4) 0.003(3) 0.016(3) -0.011(3)
O15 0.028(4) 0.023(3) 0.041(4) 0.003(3) 0.017(3) -0.002(3)
O16 0.029(3) 0.025(3) 0.024(4) -0.001(3) 0.001(3) 0.005(3)
O17 0.031(3) 0.019(3) 0.016(3) 0.001(2) 0.004(3) 0.006(3)
O18 0.026(3) 0.025(3) 0.042(4) 0.001(3) 0.014(3) 0.003(3)
O19 0.034(4) 0.026(3) 0.029(4) -0.003(3) 0.009(3) 0.004(3)
O1W 0.075(8) 0.148(12) 0.066(7) 0.026(8) 0.036(7) 0.027(8)

loop_
_atom_type_symbol
_atom_type_description
_atom_type_scat_dispersion_real
_atom_type_scat_dispersion_imag
_atom_type_scat_source
C C 0.0033 0.0016 'International Tables Vol C Tables 4.2.6.8 and 6.1.1.4'
H H 0.0000 0.0000 'International Tables Vol C Tables 4.2.6.8 and 6.1.1.4'
N N 0.0061 0.0033 'International Tables Vol C Tables 4.2.6.8 and 6.1.1.4'
O O 0.0106 0.0060 'International Tables Vol C Tables 4.2.6.8 and 6.1.1.4'
S S 0.1246 0.1234 'International Tables Vol C Tables 4.2.6.8 and 6.1.1.4'
Eu Eu -0.1578 3.6682 'International Tables Vol C Tables 4.2.6.8 and 6.1.1.4'

loop_
_geom_angle_atom_site_label_1
_geom_angle_atom_site_label_2
_geom_angle_atom_site_label_3
_geom_angle
_geom_angle_site_symmetry_1
_geom_angle_site_symmetry_3
O6 Eu1 O6 102.6(3) . 2
O6 Eu1 O8 70.4(2) . 2
O6 Eu1 O8 80.9(2) 2 2
O6 Eu1 O8 80.9(2) . .
O6 Eu1 O8 70.4(2) 2 .
O8 Eu1 O8 133.5(3) 2 .
O6 Eu1 O1 164.6(2) . 2
O6 Eu1 O1 77.2(2) 2 2
O8 Eu1 O1 124.3(2) 2 2
O8 Eu1 O1 84.6(2) . 2
O6 Eu1 O1 77.2(2) . .
O6 Eu1 O1 164.6(2) 2 .
O8 Eu1 O1 84.6(2) 2 .
O8 Eu1 O1 124.3(2) . .
O1 Eu1 O1 107.2(4) 2 .
O6 Eu1 O9 138.8(2) . 2
O6 Eu1 O9 91.6(2) 2 2
O8 Eu1 O9 74.1(2) 2 2
O8 Eu1 O9 140.1(2) . 2
O1 Eu1 O9 56.2(2) 2 2
O1 Eu1 O9 79.3(2) . 2
O6 Eu1 O9 91.6(2) . .
O6 Eu1 O9 138.8(2) 2 .
O8 Eu1 O9 140.1(2) 2 .
O8 Eu1 O9 74.1(2) . .
O1 Eu1 O9 79.3(2) 2 .
O1 Eu1 O9 56.2(2) . .
O9 Eu1 O9 102.8(3) 2 .
O6 Eu1 S5 166.72(18) . 2
O6 Eu1 S5 85.16(17) 2 2
O8 Eu1 S5 100.72(15) 2 2
O8 Eu1 S5 112.04(17) . 2
O1 Eu1 S5 27.54(17) 2 2
O1 Eu1 S5 92.45(18) . 2
O9 Eu1 S5 28.77(16) 2 2
O9 Eu1 S5 89.39(15) . 2
O6 Eu1 S5 85.16(17) . .
O6 Eu1 S5 166.72(18) 2 .
O8 Eu1 S5 112.04(17) 2 .
O8 Eu1 S5 100.72(15) . .
O1 Eu1 S5 92.45(18) 2 .
O1 Eu1 S5 27.54(17) . .
O9 Eu1 S5 89.39(15) 2 .
O9 Eu1 S5 28.77(16) . .
S5 Eu1 S5 89.40(9) 2 .
O3 Eu2 O10 76.0(2) . 7_556
O3 Eu2 O2 77.9(2) . .
O10 Eu2 O2 136.5(2) 7_556 .
O3 Eu2 O4 123.5(2) . 7_556
O10 Eu2 O4 89.5(2) 7_556 7_556
O2 Eu2 O4 76.7(2) . 7_556
O3 Eu2 O7 81.9(2) . .
O10 Eu2 O7 85.5(2) 7_556 .
O2 Eu2 O7 124.4(2) . .
O4 Eu2 O7 152.0(2) 7_556 .
O3 Eu2 O17 147.2(2) . .
O10 Eu2 O17 77.1(2) 7_556 .
O2 Eu2 O17 134.9(2) . .
O4 Eu2 O17 74.5(2) 7_556 .
O7 Eu2 O17 77.5(2) . .
O3 Eu2 O16 150.0(2) . .
O10 Eu2 O16 132.5(2) 7_556 .
O2 Eu2 O16 82.7(2) . .
O4 Eu2 O16 72.8(2) 7_556 .
O7 Eu2 O16 90.5(2) . .
O17 Eu2 O16 55.9(2) . .
O3 Eu2 O3 68.5(2) . 7_556
O10 Eu2 O3 70.3(2) 7_556 7_556
O2 Eu2 O3 67.9(2) . 7_556
O4 Eu2 O3 55.29(19) 7_556 7_556
O7 Eu2 O3 145.2(2) . 7_556
O17 Eu2 O3 118.7(2) . 7_556
O16 Eu2 O3 124.3(2) . 7_556
O3 Eu2 O9 77.7(2) . .
O10 Eu2 O9 135.1(2) 7_556 .
O2 Eu2 O9 70.0(2) . .
O4 Eu2 O9 135.4(2) 7_556 .
O7 Eu2 O9 55.1(2) . .
O17 Eu2 O9 109.7(2) . .
O16 Eu2 O9 74.2(2) . .
O3 Eu2 O9 130.14(19) 7_556 .
O3 Eu2 S2 166.62(16) . .
O10 Eu2 S2 104.42(15) 7_556 .
O2 Eu2 S2 108.80(15) . .
O4 Eu2 S2 69.83(14) 7_556 .
O7 Eu2 S2 84.80(17) . .
O17 Eu2 S2 27.78(15) . .
O16 Eu2 S2 28.25(15) . .
O3 Eu2 S2 124.56(13) 7_556 .
O9 Eu2 S2 93.53(15) . .
O3 Eu2 S1 96.72(15) . 7_556
O10 Eu2 S1 80.66(17) 7_556 7_556
O2 Eu2 S1 68.44(14) . 7_556
O4 Eu2 S1 26.78(14) 7_556 7_556
O7 Eu2 S1 166.00(16) . 7_556
O17 Eu2 S1 97.17(16) . 7_556
O16 Eu2 S1 97.22(17) . 7_556
O3 Eu2 S1 28.61(14) 7_556 7_556
O9 Eu2 S1 138.34(15) . 7_556
S2 Eu2 S1 96.54(6) . 7_556
O3 Eu2 S5 80.36(15) . .
O10 Eu2 S5 110.83(17) 7_556 .
O2 Eu2 S5 98.32(14) . .
O4 Eu2 S5 152.78(15) 7_556 .
O7 Eu2 S5 26.82(16) . .
O17 Eu2 S5 91.99(16) . .
O16 Eu2 S5 80.01(17) . .
O3 Eu2 S5 147.74(13) 7_556 .
O9 Eu2 S5 28.43(15) . .
S2 Eu2 S5 87.13(6) . .
S1 Eu2 S5 166.75(6) 7_556 .
O22 Eu3 O23 80.8(3) 6 .
O22 Eu3 O13 112.1(3) 6 2_656
O23 Eu3 O13 148.6(3) . 2_656
O22 Eu3 O14 77.7(3) 6 6
O23 Eu3 O14 79.6(3) . 6
O13 Eu3 O14 75.8(2) 2_656 6
O22 Eu3 O5 153.6(2) 6 .
O23 Eu3 O5 99.5(3) . .
O13 Eu3 O5 81.4(2) 2_656 .
O14 Eu3 O5 128.6(2) 6 .
O22 Eu3 O18 88.8(3) 6 .
O23 Eu3 O18 136.3(2) . .
O13 Eu3 O18 74.3(2) 2_656 .
O14 Eu3 O18 139.3(2) 6 .
O5 Eu3 O18 72.6(2) . .
O22 Eu3 O19 147.3(3) 6 .
O23 Eu3 O19 76.3(2) . .
O13 Eu3 O19 78.9(2) 2_656 .
O14 Eu3 O19 75.5(2) 6 .
O5 Eu3 O19 55.1(2) . .
O18 Eu3 O19 123.9(2) . .
O22 Eu3 O15 81.7(3) 6 .
O23 Eu3 O15 81.3(2) . .
O13 Eu3 O15 127.7(2) 2_656 .
O14 Eu3 O15 153.8(2) 6 .
O5 Eu3 O15 72.3(2) . .
O18 Eu3 O15 55.2(2) . .
O19 Eu3 O15 116.8(2) . .
O22 Eu3 S2 87.2(2) 6 .
O23 Eu3 S2 109.1(2) . .
O13 Eu3 S2 100.25(17) 2_656 .
O14 Eu3 S2 161.21(17) 6 .
O5 Eu3 S2 67.58(15) . .
O18 Eu3 S2 27.50(16) . .
O19 Eu3 S2 122.20(16) . .
O15 Eu3 S2 27.90(15) . .
O22 Eu3 S4 169.2(3) 6 .
O23 Eu3 S4 88.46(19) . .
O13 Eu3 S4 77.98(17) 2_656 .
O14 Eu3 S4 101.88(16) 6 .
O5 Eu3 S4 27.61(15) . .
O18 Eu3 S4 98.13(17) . .
O19 Eu3 S4 27.46(15) . .
O15 Eu3 S4 95.34(17) . .
S2 Eu3 S4 95.08(6) . .
O11 S1 O4 112.0(4) . .
O11 S1 O6 110.6(4) . .
O4 S1 O6 109.5(4) . .
O11 S1 O3 111.5(4) . .
O4 S1 O3 104.0(4) . .
O6 S1 O3 109.0(4) . .
O11 S1 Eu2 122.7(3) . 7_556
O4 S1 Eu2 48.1(3) . 7_556
O6 S1 Eu2 126.6(3) . 7_556
O3 S1 Eu2 56.2(2) . 7_556
O18 S2 O17 111.2(4) . .
O18 S2 O15 104.8(4) . .
O17 S2 O15 111.7(4) . .
O18 S2 O16 113.7(4) . .
O17 S2 O16 104.8(4) . .
O15 S2 O16 110.8(4) . .
O18 S2 Eu2 124.7(3) . .
O17 S2 Eu2 51.4(2) . .
O15 S2 Eu2 130.4(3) . .
O16 S2 Eu2 53.6(3) . .
O18 S2 Eu3 51.7(3) . .
O17 S2 Eu3 120.5(3) . .
O15 S2 Eu3 53.6(3) . .
O16 S2 Eu3 134.7(3) . .
Eu2 S2 Eu3 171.02(8) . .
O12 S3 O8 109.4(4) . .
O12 S3 O10 109.8(4) . .
O8 S3 O10 110.0(4) . .
O12 S3 O2 108.9(4) . .
O8 S3 O2 108.9(4) . .
O10 S3 O2 109.8(3) . .
O14 S4 O19 111.2(4) . .
O14 S4 O5 112.4(4) . .
O19 S4 O5 104.1(4) . .
O14 S4 O13 107.4(4) . .
O19 S4 O13 112.9(4) . .
O5 S4 O13 108.9(4) . .
O14 S4 Eu3 129.4(3) . .
O19 S4 Eu3 52.8(3) . .
O5 S4 Eu3 51.4(3) . .
O13 S4 Eu3 123.2(3) . .
O20 S5 O1 112.8(5) . .
O20 S5 O7 110.3(5) . .
O1 S5 O7 113.8(4) . .
O20 S5 O9 111.6(5) . .
O1 S5 O9 103.9(4) . .
O7 S5 O9 103.8(4) . .
O20 S5 Eu1 123.8(4) . .
O1 S5 Eu1 51.2(3) . .
O7 S5 Eu1 125.5(3) . .
O9 S5 Eu1 52.9(3) . .
O20 S5 Eu2 120.9(4) . .
O1 S5 Eu2 126.2(3) . .
O7 S5 Eu2 48.3(3) . .
O9 S5 Eu2 55.8(2) . .
Eu1 S5 Eu2 94.74(6) . .
O21 S6 O22 110.3(6) . .
O21 S6 O24 109.2(7) . .
O22 S6 O24 109.2(7) . .
O21 S6 O23 110.7(5) . .
O22 S6 O23 108.6(5) . .
O24 S6 O23 108.8(6) . .
S6 O22 Eu3 162.4(6) . 6_556
S6 O23 Eu3 147.7(5) . .
C1 N1 C1 115.5(16) 2_656 .
C1 N1 H1D 108.0 2_656 .
C1 N1 H1D 108.7 . .
C2 N2 C3 113.6(8) . .
C2 N2 H2D 108.9 . .
C3 N2 H2D 108.9 . .
C2 N2 H2E 108.9 . .
C3 N2 H2E 108.9 . .
H2D N2 H2E 107.7 . .
C4 N3 C5 122.1(19) . .
C4 N3 H3D 106.8 . .
C5 N3 H3D 106.8 . .
C4 N3 H3E 106.8 . .
C5 N3 H3E 106.8 . .
H3D N3 H3E 106.7 . .
C6 N4 N4 57.1(11) . 2_556
C6 N4 C7 118.1(18) . .
N4 N4 C7 61.1(10) 2_556 .
C6 N4 H4D 107.6 . .
N4 N4 H4D 126.0 2_556 .
C7 N4 H4D 107.6 . .
C6 N4 H4E 107.9 . .
N4 N4 H4E 126.7 2_556 .
C7 N4 H4E 107.9 . .
H4D N4 H4E 107.2 . .
C10 N5 C9 113.7(15) . .
C10 N5 H5D 108.8 . .
C9 N5 H5D 108.8 . .
C10 N5 H5E 108.8 . .
C9 N5 H5E 108.8 . .
H5D N5 H5E 107.7 . .
C8 N6 C8 115(2) . 2_656
C8 N6 H6B 107.9 . .
C8 N6 H6B 109.0 2_656 .
N1 C1 H1A 109.5 . .
N1 C1 H1B 109.5 . .
H1A C1 H1B 109.5 . .
N1 C1 H1C 109.5 . .
H1A C1 H1C 109.5 . .
H1B C1 H1C 109.5 . .
N2 C2 H2A 109.5 . .
N2 C2 H2B 109.5 . .
H2A C2 H2B 109.5 . .
N2 C2 H2C 109.5 . .
H2A C2 H2C 109.5 . .
H2B C2 H2C 109.5 . .
N2 C3 H3A 109.5 . .
N2 C3 H3B 109.5 . .
H3A C3 H3B 109.5 . .
N2 C3 H3C 109.5 . .
H3A C3 H3C 109.5 . .
H3B C3 H3C 109.5 . .
N3 C4 H4A 109.5 . .
N3 C4 H4B 109.5 . .
H4A C4 H4B 109.5 . .
N3 C4 H4C 109.5 . .
H4A C4 H4C 109.5 . .
H4B C4 H4C 109.5 . .
N3 C5 H5A 109.5 . .
N3 C5 H5B 109.5 . .
H5A C5 H5B 109.5 . .
N3 C5 H5C 109.5 . .
H5A C5 H5C 109.5 . .
H5B C5 H5C 109.5 . .
N4 C6 N4 66(2) . 2_556
N4 C6 H6A 110.5 . .
N4 C6 H6A 176.3 2_556 .
N4 C6 H6C 109.5 . .
N4 C6 H6C 71.9 2_556 .
H6A C6 H6C 109.5 . .
N4 C6 H6D 108.4 . .
N4 C6 H6D 72.9 2_556 .
H6A C6 H6D 109.5 . .
H6C C6 H6D 109.5 . .
N4 C7 N4 58(2) 2_556 .
N4 C7 H7A 167.9 2_556 .
N4 C7 H7A 110.0 . .
N4 C7 H7B 77.4 2_556 .
N4 C7 H7B 108.7 . .
H7A C7 H7B 109.4 . .
N4 C7 H7C 76.5 2_556 .
N4 C7 H7C 109.7 . .
H7A C7 H7C 109.4 . .
H7B C7 H7C 109.5 . .
N6 C8 H8A 109.5 . .
N6 C8 H8B 109.5 . .
H8A C8 H8B 109.5 . .
N6 C8 H8C 109.5 . .
H8A C8 H8C 109.5 . .
H8B C8 H8C 109.5 . .
N5 C9 H9A 109.5 . .
N5 C9 H9B 109.5 . .
H9A C9 H9B 109.5 . .
N5 C9 H9C 109.5 . .
H9A C9 H9C 109.5 . .
H9B C9 H9C 109.5 . .
N5 C10 H10A 109.5 . .
N5 C10 H10B 109.5 . .
H10A C10 H10B 109.5 . .
N5 C10 H10C 109.5 . .
H10A C10 H10C 109.5 . .
H10B C10 H10C 109.5 . .
S5 O1 Eu1 101.3(4) . .
S3 O2 Eu2 133.2(4) . .
S1 O3 Eu2 151.7(4) . .
S1 O3 Eu2 95.2(3) . 7_556
Eu2 O3 Eu2 111.5(2) . 7_556
S1 O4 Eu2 105.1(3) . 7_556
S4 O5 Eu3 101.0(3) . .
S1 O6 Eu1 138.6(4) . .
S5 O7 Eu2 104.9(4) . .
S3 O8 Eu1 153.1(4) . .
S5 O9 Eu1 98.3(3) . .
S5 O9 Eu2 95.8(3) . .
Eu1 O9 Eu2 127.9(3) . .
S3 O10 Eu2 141.7(4) . 7_556
S4 O13 Eu3 139.3(4) . 2_656
S4 O14 Eu3 131.7(4) . 6_556
S2 O15 Eu3 98.5(3) . .
S2 O16 Eu2 98.1(3) . .
S2 O17 Eu2 100.8(3) . .
S2 O18 Eu3 100.8(3) . .
S4 O19 Eu3 99.7(3) . .

loop_
_geom_bond_atom_site_label_1
_geom_bond_atom_site_label_2
_geom_bond_distance
_geom_bond_site_symmetry_2
Eu1 O6 2.326(6) .
Eu1 O6 2.326(6) 2
Eu1 O8 2.376(7) 2
Eu1 O8 2.376(7) .
Eu1 O1 2.481(7) 2
Eu1 O1 2.481(7) .
Eu1 O9 2.518(6) 2
Eu1 O9 2.518(6) .
Eu1 S5 3.123(2) 2
Eu1 S5 3.123(2) .
Eu2 O3 2.335(6) .
Eu2 O10 2.387(6) 7_556
Eu2 O2 2.388(6) .
Eu2 O4 2.417(6) 7_556
Eu2 O7 2.453(7) .
Eu2 O17 2.462(6) .
Eu2 O16 2.515(7) .
Eu2 O3 2.615(6) 7_556
Eu2 O9 2.640(6) .
Eu2 S2 3.093(2) .
Eu2 S1 3.135(2) 7_556
Eu2 S5 3.175(2) .
Eu3 O22 2.282(8) 6
Eu3 O23 2.308(7) .
Eu3 O13 2.415(7) 2_656
Eu3 O14 2.469(7) 6
Eu3 O5 2.489(7) .
Eu3 O18 2.492(7) .
Eu3 O19 2.528(7) .
Eu3 O15 2.538(7) .
Eu3 S2 3.118(2) .
Eu3 S4 3.127(2) .
S1 O11 1.453(8) .
S1 O4 1.463(6) .
S1 O6 1.472(6) .
S1 O3 1.507(6) .
S1 Eu2 3.135(2) 7_556
S2 O18 1.465(7) .
S2 O17 1.468(6) .
S2 O15 1.475(7) .
S2 O16 1.479(6) .
S3 O12 1.446(7) .
S3 O8 1.468(6) .
S3 O10 1.474(6) .
S3 O2 1.513(6) .
S4 O14 1.463(7) .
S4 O19 1.463(7) .
S4 O5 1.477(7) .
S4 O13 1.479(6) .
S5 O20 1.450(7) .
S5 O1 1.473(7) .
S5 O7 1.483(7) .
S5 O9 1.519(7) .
S6 O21 1.423(9) .
S6 O22 1.438(8) .
S6 O24 1.454(10) .
S6 O23 1.479(8) .
O22 Eu3 2.282(8) 6_556
N1 C1 1.450(14) 2_656
N1 C1 1.450(14) .
N1 H1D 0.9002 .
N2 C2 1.462(14) .
N2 C3 1.490(14) .
N2 H2D 0.9000 .
N2 H2E 0.9000 .
N3 C4 1.39(3) .
N3 C5 1.40(3) .
N3 H3D 0.9000 .
N3 H3E 0.9000 .
N4 C6 1.32(3) .
N4 N4 1.44(4) 2_556
N4 C7 1.49(3) .
N4 H4D 0.9000 .
N4 H4E 0.9000 .
N5 C10 1.38(3) .
N5 C9 1.55(3) .
N5 H5D 0.9000 .
N5 H5E 0.9000 .
N6 C8 1.46(2) .
N6 C8 1.46(2) 2_656
N6 H6B 0.8999 .
C1 H1A 0.9600 .
C1 H1B 0.9600 .
C1 H1C 0.9600 .
C2 H2A 0.9600 .
C2 H2B 0.9600 .
C2 H2C 0.9600 .
C3 H3A 0.9600 .
C3 H3B 0.9600 .
C3 H3C 0.9600 .
C4 H4A 0.9600 .
C4 H4B 0.9600 .
C4 H4C 0.9600 .
C5 H5A 0.9600 .
C5 H5B 0.9600 .
C5 H5C 0.9600 .
C6 N4 1.32(3) 2_556
C6 H6A 0.9601 .
C6 H6C 0.9600 .
C6 H6D 0.9599 .
C7 N4 1.49(3) 2_556
C7 H7A 0.9601 .
C7 H7B 0.9601 .
C7 H7C 0.9601 .
C8 H8A 0.9600 .
C8 H8B 0.9600 .
C8 H8C 0.9600 .
C9 H9A 0.9600 .
C9 H9B 0.9600 .
C9 H9C 0.9600 .
C10 H10A 0.9600 .
C10 H10B 0.9600 .
C10 H10C 0.9600 .
O3 Eu2 2.615(6) 7_556
O4 Eu2 2.417(6) 7_556
O10 Eu2 2.387(6) 7_556
O13 Eu3 2.415(7) 2_656
O14 Eu3 2.469(7) 6_556
